data_1560890
loop_
_publ_author_name
'Cramer, Alisha J.'
'Cole, Jacqueline M.'

_publ_section_title
;
 Host-guest prospects of neodymium and gadolinium ultraphosphate
 frameworks for nuclear waste storage: Multi-temperature topological
 analysis of nanoporous cages in RP5O14
;
_journal_name_full 'Journal of Solid State Chemistry'
_journal_page_first 250
_journal_page_last 257
_journal_paper_doi 10.1016/j.jssc.2018.07.020
_journal_volume 266
_journal_year 2018
_chemical_formula_sum 'Gd O14 P5'
_chemical_formula_weight 536.10
_space_group_IT_number 14
_space_group_name_Hall '-P 2ybc'
_space_group_name_H-M_alt 'P 1 21/c 1'
_symmetry_cell_setting monoclinic
_symmetry_space_group_name_H-M 'P 1 21/c 1'
_atom_sites_solution_hydrogens none
_atom_sites_solution_primary direct
_atom_sites_solution_secondary difmap
_audit_creation_method SHELXL-97
_cell_angle_alpha 90.00
_cell_angle_beta 90.01(3)
_cell_angle_gamma 90.00
_cell_formula_units_Z 4
_cell_length_a 8.7160(17)
_cell_length_b 8.9270(18)
_cell_length_c 12.962(3)
_cell_measurement_reflns_used 512
_cell_measurement_temperature 380(2)
_cell_measurement_theta_max 28.28
_cell_measurement_theta_min 2.0
_cell_volume 1008.5(4)
_computing_cell_refinement
;
Rigaku CrystalClear-SM Expert 2.0
;
_computing_data_collection 'Rigaku CrystalClear-SM Expert 2.0'
_computing_data_reduction
;
Rigaku CrystalClear-SM Expert 2.0
;
_computing_molecular_graphics
;
SHELXTL-PLUS (Sheldrick, 1995)
;
_computing_publication_material 'SHELXL-97 (Sheldrick, 1997)'
_computing_structure_refinement 'SHELXL-97 (Sheldrick, 1997)'
_computing_structure_solution 'SHELXS-97 (Sheldrick, 1990)'
_diffrn_ambient_temperature 380(2)
_diffrn_measured_fraction_theta_full 0.803
_diffrn_measured_fraction_theta_max 0.803
_diffrn_measurement_device_type 'Rigaku Saturn 724+ CCD'
_diffrn_measurement_method '\w scans'
_diffrn_radiation_monochromator graphite
_diffrn_radiation_source 'fine-focus sealed tube'
_diffrn_radiation_type MoK\a
_diffrn_radiation_wavelength 0.71073
_diffrn_reflns_av_R_equivalents 0.0560
_diffrn_reflns_av_sigmaI/netI 0.0334
_diffrn_reflns_limit_h_max 7
_diffrn_reflns_limit_h_min -11
_diffrn_reflns_limit_k_max 12
_diffrn_reflns_limit_k_min -6
_diffrn_reflns_limit_l_max 17
_diffrn_reflns_limit_l_min -17
_diffrn_reflns_number 4107
_diffrn_reflns_theta_full 30.74
_diffrn_reflns_theta_max 30.74
_diffrn_reflns_theta_min 1.57
_diffrn_standards_decay_% 0
_diffrn_standards_interval_count 0
_diffrn_standards_interval_time 0
_diffrn_standards_number 0
_exptl_absorpt_coefficient_mu 7.458
_exptl_absorpt_correction_T_max 0.105
_exptl_absorpt_correction_T_min 0.069
_exptl_absorpt_correction_type empirical
_exptl_absorpt_process_details
;
T. Higashi, ABSCOR, empirical absorption correction
;
_exptl_crystal_colour colourless
_exptl_crystal_density_diffrn 3.531
_exptl_crystal_density_method 'not measured'
_exptl_crystal_description block
_exptl_crystal_F_000 1004
_exptl_crystal_size_max 0.4
_exptl_crystal_size_mid 0.4
_exptl_crystal_size_min 0.3
_refine_diff_density_max 1.777
_refine_diff_density_min -1.180
_refine_diff_density_rms 0.309
_refine_ls_extinction_coef 0.0166(11)
_refine_ls_extinction_expression Fc^*^=kFc[1+0.001xFc^2^\l^3^/sin(2\q)]^-1/4^
_refine_ls_extinction_method SHELXL
_refine_ls_goodness_of_fit_ref 1.111
_refine_ls_hydrogen_treatment none
_refine_ls_matrix_type full
_refine_ls_number_parameters 183
_refine_ls_number_reflns 2525
_refine_ls_number_restraints 0
_refine_ls_restrained_S_all 1.111
_refine_ls_R_factor_all 0.0399
_refine_ls_R_factor_gt 0.0393
_refine_ls_shift/su_max 0.000
_refine_ls_shift/su_mean 0.000
_refine_ls_structure_factor_coef Fsqd
_refine_ls_weighting_details 'calc w=1/[\s^2^(Fo^2^)+(0.0758P)^2^+2.2609P] where P=(Fo^2^+2Fc^2^)/3'
_refine_ls_weighting_scheme calc
_refine_ls_wR_factor_gt 0.1090
_refine_ls_wR_factor_ref 0.1097
_reflns_number_gt 2470
_reflns_number_total 2525
_reflns_threshold_expression >2sigma(I)
_cod_data_source_file 2gd380i2-3a.cif
_cod_data_source_block 2gd380i2-3a
_cod_original_cell_volume 1008.5(3)
_cod_original_sg_symbol_H-M P2(1)/c
_cod_database_code 1560890

loop_
_symmetry_equiv_pos_as_xyz
'x, y, z'
'-x, y+1/2, -z+1/2'
'-x, -y, -z'
'x, -y-1/2, z-1/2'

loop_
_atom_site_label
_atom_site_type_symbol
_atom_site_fract_x
_atom_site_fract_y
_atom_site_fract_z
_atom_site_U_iso_or_equiv
_atom_site_adp_type
_atom_site_occupancy
_atom_site_symmetry_multiplicity
_atom_site_calc_flag
_atom_site_refinement_flags
_atom_site_disorder_assembly
_atom_site_disorder_group
Gd1 Gd 0.22287(2) 0.19008(2) 0.500890(19) 0.00890(14) Uani 1 1 d . . .
P1 P -0.25735(15) 0.45234(14) 0.33476(9) 0.0095(3) Uani 1 1 d . . .
P2 P -0.18516(15) 0.24499(13) 0.50011(10) 0.0097(2) Uani 1 1 d . . .
P3 P -0.26947(17) 0.44934(14) 0.66448(9) 0.0093(2) Uani 1 1 d . . .
P4 P 0.50439(17) -0.00206(15) 0.67234(9) 0.0089(2) Uani 1 1 d . . .
P5 P 0.00549(17) 0.50371(16) 0.20228(9) 0.0102(2) Uani 1 1 d . . .
O1 O 0.0869(5) 0.1175(5) 0.3522(3) 0.0188(8) Uani 1 1 d . . .
O2 O -0.2912(6) 0.3132(4) 0.5905(3) 0.0153(9) Uani 1 1 d . . .
O3 O -0.0309(5) 0.3128(4) 0.5036(4) 0.0160(7) Uani 1 1 d . . .
O4 O -0.2800(7) 0.3099(4) 0.4030(3) 0.0155(9) Uani 1 1 d . . .
O5 O 0.4177(5) 0.1170(4) 0.6201(3) 0.0171(8) Uani 1 1 d . . .
O6 O 0.2103(5) -0.0830(5) 0.4998(3) 0.0212(9) Uani 1 1 d . . .
O7 O -0.4021(5) 0.4168(5) 0.7411(3) 0.0181(8) Uani 1 1 d . . .
O8 O 0.2686(6) 0.4041(5) 0.3852(3) 0.0204(8) Uani 1 1 d . . .
O9 O 0.2763(6) 0.4043(5) 0.6113(3) 0.0211(8) Uani 1 1 d . . .
O10 O 0.4201(5) 0.1221(4) 0.3859(3) 0.0174(8) Uani 1 1 d . . .
O11 O -0.0967(5) 0.4220(5) 0.2876(3) 0.0200(8) Uani 1 1 d . . .
O12 O -0.3726(5) 0.4184(4) 0.2460(3) 0.0167(8) Uani 1 1 d . . .
O13 O -0.1228(5) 0.4054(5) 0.7252(3) 0.0194(8) Uani 1 1 d . . .
O14 O 0.0876(5) 0.1170(5) 0.6489(3) 0.0199(8) Uani 1 1 d . . .

loop_
_atom_site_aniso_label
_atom_site_aniso_U_11
_atom_site_aniso_U_22
_atom_site_aniso_U_33
_atom_site_aniso_U_23
_atom_site_aniso_U_13
_atom_site_aniso_U_12
Gd1 0.0083(2) 0.00845(18) 0.00997(18) -0.00003(6) 0.00043(12) 0.00006(6)
P1 0.0081(6) 0.0099(5) 0.0104(6) -0.0002(4) -0.0005(4) -0.0005(4)
P2 0.0097(5) 0.0083(5) 0.0112(5) -0.0002(4) 0.0008(4) 0.0007(4)
P3 0.0083(6) 0.0095(5) 0.0100(5) 0.0004(4) 0.0011(4) 0.0005(4)
P4 0.0065(5) 0.0109(5) 0.0094(5) -0.0008(4) 0.0005(5) 0.0000(4)
P5 0.0078(5) 0.0138(5) 0.0089(5) -0.0001(4) 0.0004(5) -0.0007(4)
O1 0.018(2) 0.0216(19) 0.0166(18) -0.0048(14) -0.0037(15) -0.0027(16)
O2 0.011(2) 0.022(2) 0.0132(19) -0.0066(12) 0.0023(16) -0.0028(13)
O3 0.0099(18) 0.0176(17) 0.0204(19) -0.0006(13) -0.0032(18) 0.0008(11)
O4 0.018(2) 0.017(2) 0.0115(18) 0.0053(12) -0.0019(17) -0.0034(13)
O5 0.0112(18) 0.0165(17) 0.0235(19) 0.0040(14) -0.0051(15) 0.0015(14)
O6 0.026(2) 0.0089(17) 0.028(2) 0.0014(14) 0.000(2) -0.0012(14)
O7 0.019(2) 0.0159(17) 0.0195(19) -0.0016(14) 0.0121(15) -0.0034(15)
O8 0.022(2) 0.0154(17) 0.024(2) 0.0087(15) -0.0003(17) 0.0017(16)
O9 0.023(2) 0.0129(17) 0.027(2) -0.0094(15) -0.0029(18) 0.0011(16)
O10 0.018(2) 0.0191(18) 0.0147(17) -0.0059(14) 0.0063(14) 0.0034(15)
O11 0.012(2) 0.0211(19) 0.026(2) 0.0105(16) 0.0082(16) 0.0023(15)
O12 0.019(2) 0.0147(17) 0.0169(18) -0.0031(13) -0.0099(15) 0.0033(14)
O13 0.015(2) 0.0159(17) 0.028(2) -0.0038(15) -0.0091(16) 0.0021(15)
O14 0.019(2) 0.0196(18) 0.021(2) 0.0054(15) 0.0076(16) -0.0044(16)

loop_
_atom_type_symbol
_atom_type_description
_atom_type_scat_dispersion_real
_atom_type_scat_dispersion_imag
_atom_type_scat_source
O O 0.0106 0.0060 'International Tables Vol C Tables 4.2.6.8 and 6.1.1.4'
P P 0.1023 0.0942 'International Tables Vol C Tables 4.2.6.8 and 6.1.1.4'
Gd Gd -0.1653 3.9035 'International Tables Vol C Tables 4.2.6.8 and 6.1.1.4'

loop_
_geom_angle_atom_site_label_1
_geom_angle_atom_site_label_2
_geom_angle_atom_site_label_3
_geom_angle
_geom_angle_site_symmetry_1
_geom_angle_site_symmetry_3
O14 Gd1 O1 109.89(14) . .
O14 Gd1 O10 144.44(16) . .
O1 Gd1 O10 77.19(15) . .
O14 Gd1 O5 75.64(16) . .
O1 Gd1 O5 144.42(16) . .
O10 Gd1 O5 79.64(14) . .
O14 Gd1 O9 80.42(16) . .
O1 Gd1 O9 142.57(16) . .
O10 Gd1 O9 115.80(16) . .
O5 Gd1 O9 72.42(15) . .
O14 Gd1 O6 72.80(14) . .
O1 Gd1 O6 72.40(15) . .
O10 Gd1 O6 76.80(14) . .
O5 Gd1 O6 76.28(14) . .
O9 Gd1 O6 142.86(14) . .
O14 Gd1 O8 142.74(15) . .
O1 Gd1 O8 78.24(15) . .
O10 Gd1 O8 72.32(15) . .
O5 Gd1 O8 119.44(15) . .
O9 Gd1 O8 73.58(17) . .
O6 Gd1 O8 141.18(14) . .
O14 Gd1 O3 70.18(15) . .
O1 Gd1 O3 71.49(15) . .
O10 Gd1 O3 141.04(15) . .
O5 Gd1 O3 138.54(15) . .
O9 Gd1 O3 79.29(15) . .
O6 Gd1 O3 113.77(13) . .
O8 Gd1 O3 79.01(15) . .
O9 P1 O11 116.2(3) 3_566 .
O9 P1 O12 116.7(3) 3_566 .
O11 P1 O12 104.9(2) . .
O9 P1 O4 115.2(3) 3_566 .
O11 P1 O4 101.3(3) . .
O12 P1 O4 100.3(3) . .
O6 P2 O3 122.8(2) 3_556 .
O6 P2 O2 106.7(2) 3_556 .
O3 P2 O2 110.2(2) . .
O6 P2 O4 106.2(2) 3_556 .
O3 P2 O4 110.1(3) . .
O2 P2 O4 97.9(2) . .
O8 P3 O7 117.0(3) 3_566 .
O8 P3 O13 116.5(3) 3_566 .
O7 P3 O13 104.0(3) . .
O8 P3 O2 115.3(3) 3_566 .
O7 P3 O2 99.1(2) . .
O13 P3 O2 102.4(3) . .
O10 P4 O5 121.5(2) 3_656 .
O10 P4 O7 106.2(2) 3_656 2_546
O5 P4 O7 111.3(2) . 2_546
O10 P4 O12 110.1(2) 3_656 4_666
O5 P4 O12 106.2(2) . 4_666
O7 P4 O12 99.4(2) 2_546 4_666
O14 P5 O1 123.1(2) 4_565 2
O14 P5 O11 105.3(2) 4_565 .
O1 P5 O11 110.0(2) 2 .
O14 P5 O13 109.7(3) 4_565 3_566
O1 P5 O13 106.2(2) 2 3_566
O11 P5 O13 100.4(2) . 3_566
P5 O1 Gd1 148.8(3) 2_545 .
P3 O2 P2 132.2(3) . .
P2 O3 Gd1 129.35(18) . .
P1 O4 P2 132.0(3) . .
P4 O5 Gd1 149.5(3) . .
P2 O6 Gd1 174.0(3) 3_556 .
P3 O7 P4 140.9(3) . 2_556
P3 O8 Gd1 165.1(3) 3_566 .
P1 O9 Gd1 160.7(3) 3_566 .
P4 O10 Gd1 147.3(3) 3_656 .
P1 O11 P5 134.2(3) . .
P1 O12 P4 140.6(3) . 4_465
P3 O13 P5 133.8(3) . 3_566
P5 O14 Gd1 146.7(3) 4_566 .

loop_
_geom_bond_atom_site_label_1
_geom_bond_atom_site_label_2
_geom_bond_distance
_geom_bond_site_symmetry_2
Gd1 O14 2.344(4) .
Gd1 O1 2.353(4) .
Gd1 O10 2.355(4) .
Gd1 O5 2.387(4) .
Gd1 O9 2.434(4) .
Gd1 O6 2.441(4) .
Gd1 O8 2.461(4) .
Gd1 O3 2.469(4) .
P1 O9 1.467(4) 3_566
P1 O11 1.552(4) .
P1 O12 1.557(4) .
P1 O4 1.561(4) .
P2 O6 1.462(4) 3_556
P2 O3 1.475(4) .
P2 O2 1.611(5) .
P2 O4 1.614(5) .
P3 O8 1.459(4) 3_566
P3 O7 1.551(4) .
P3 O13 1.552(4) .
P3 O2 1.560(4) .
P4 O10 1.467(4) 3_656
P4 O5 1.469(4) .
P4 O7 1.606(4) 2_546
P4 O12 1.619(4) 4_666
P5 O14 1.467(4) 4_565
P5 O1 1.476(4) 2
P5 O11 1.596(4) .
P5 O13 1.608(4) 3_566
O1 P5 1.476(4) 2_545
O6 P2 1.462(4) 3_556
O7 P4 1.606(4) 2_556
O8 P3 1.459(4) 3_566
O9 P1 1.467(4) 3_566
O10 P4 1.467(4) 3_656
O12 P4 1.619(4) 4_465
O13 P5 1.608(4) 3_566
O14 P5 1.467(4) 4_566

_cod_database_fobs_code 1560890
